data_7062753
loop_
_publ_author_name
'Bardina, Elena E.'
'Shmelev, Nikita Y.'
'Albrekht, Yana N.'
'Koon, Winnie Ka Yiu'
'Abramov, Pavel A.'
'Mirzaeva, Irina V.'
'Sheven&#x2019;, Dmitriy G.'
'Makotchenko, Evgeniya V.'
'Fomenko, Iakov S.'
'Lukoyanov, Anton N.'
'Sokolov, Maxim N.'
'Babak, Maria V.'
'Gushchin, Artem L.'

_publ_section_title
;
 Gold(i) complexes with redox active BIAN and MIAN ligands: synthesis,
 structure and electrochemistry
;
_journal_issue 39
_journal_name_full 'New Journal of Chemistry'
_journal_page_first 18251
_journal_page_last 18259
_journal_paper_doi 10.1039/D3NJ03334A
_journal_volume 47
_journal_year 2023
_chemical_formula_sum 'C45.5 H36 Au Cl F3 N2 O3 P S'
_chemical_formula_weight 1011.21
_space_group_crystal_system triclinic
_space_group_IT_number 2
_space_group_name_Hall '-P 1'
_space_group_name_H-M_alt 'P -1'
_atom_sites_solution_hydrogens geom
_audit_creation_method SHELXL-2019/3
_audit_update_record
;
2023-08-24 deposited with the CCDC.	2023-09-07 downloaded from the CCDC.
;
_cell_angle_alpha 104.247(2)
_cell_angle_beta 95.590(2)
_cell_angle_gamma 104.326(2)
_cell_formula_units_Z 2
_cell_length_a 11.1358(4)
_cell_length_b 11.5238(5)
_cell_length_c 17.4708(7)
_cell_measurement_reflns_used 3335
_cell_measurement_temperature 150(2)
_cell_measurement_theta_max 23.9651
_cell_measurement_theta_min 2.2870
_cell_volume 2075.31(15)
_computing_cell_refinement 'SAINT (Bruker-AXS, 2016)'
_computing_data_collection 'APEX3 (Bruker-AXS, 2016)'
_computing_data_reduction 'SAINT (Bruker-AXS, 2016)'
_computing_molecular_graphics 'ShelXle (H\"ubschle, 2011)'
_computing_publication_material 'CIFTAB-2014/2 (Sheldrick, 2014)'
_computing_structure_refinement 'SHELXL-2019/2 (Sheldrick, 2019)'
_computing_structure_solution 'SHELXS-2014/5 (Sheldrick, 2014)'
_diffrn_ambient_temperature 150(2)
_diffrn_detector PIXEL
_diffrn_detector_area_resol_mean 7.41
_diffrn_detector_type 'Bruker PHOTON III area detector'
_diffrn_measured_fraction_theta_full 0.985
_diffrn_measured_fraction_theta_max 0.982
_diffrn_measurement_device 'three-circle diffractometer'
_diffrn_measurement_device_type 'Bruker D8 Venture diffractometer'
_diffrn_measurement_method '\w and \f scans'
_diffrn_radiation_monochromator 'Incoatec HELIOS multilayer mirrors'
_diffrn_radiation_type MoK\a
_diffrn_radiation_wavelength 0.71073
_diffrn_reflns_av_R_equivalents 0.0632
_diffrn_reflns_av_unetI/netI 0.0940
_diffrn_reflns_Laue_measured_fraction_full 0.985
_diffrn_reflns_Laue_measured_fraction_max 0.982
_diffrn_reflns_limit_h_max 14
_diffrn_reflns_limit_h_min -14
_diffrn_reflns_limit_k_max 14
_diffrn_reflns_limit_k_min -14
_diffrn_reflns_limit_l_max 22
_diffrn_reflns_limit_l_min -22
_diffrn_reflns_number 22348
_diffrn_reflns_point_group_measured_fraction_full 0.985
_diffrn_reflns_point_group_measured_fraction_max 0.982
_diffrn_reflns_theta_full 25.500
_diffrn_reflns_theta_max 27.139
_diffrn_reflns_theta_min 2.287
_diffrn_source 'Incoatec IuS3.0 microfocus X-ray tube'
_exptl_absorpt_coefficient_mu 3.754
_exptl_absorpt_correction_T_max 0.7455
_exptl_absorpt_correction_T_min 0.7002
_exptl_absorpt_correction_type multi-scan
_exptl_absorpt_process_details
;
 SADABS 2016/2: Krause, L., Herbst-Irmer, R., Sheldrick G.M. & Stalke D.,
 J. Appl. Cryst. 48 (2015) 3-10
;
_exptl_crystal_colour red
_exptl_crystal_density_diffrn 1.618
_exptl_crystal_description block
_exptl_crystal_F_000 1002
_exptl_crystal_size_max 0.050
_exptl_crystal_size_mid 0.030
_exptl_crystal_size_min 0.010
_refine_diff_density_max 1.823
_refine_diff_density_min -0.919
_refine_diff_density_rms 0.157
_refine_ls_extinction_method none
_refine_ls_goodness_of_fit_ref 1.013
_refine_ls_hydrogen_treatment constr
_refine_ls_matrix_type full
_refine_ls_number_parameters 534
_refine_ls_number_reflns 9049
_refine_ls_number_restraints 0
_refine_ls_restrained_S_all 1.013
_refine_ls_R_factor_all 0.0756
_refine_ls_R_factor_gt 0.0535
_refine_ls_shift/su_max 0.001
_refine_ls_shift/su_mean 0.000
_refine_ls_structure_factor_coef Fsqd
_refine_ls_weighting_details 'w=1/[\s^2^(Fo^2^)+(0.0602P)^2^] where P=(Fo^2^+2Fc^2^)/3'
_refine_ls_weighting_scheme calc
_refine_ls_wR_factor_gt 0.1182
_refine_ls_wR_factor_ref 0.1280
_reflns_Friedel_coverage 0.000
_reflns_number_gt 6839
_reflns_number_total 9049
_reflns_threshold_expression 'I > 2\s(I)'
_cod_data_source_file d3nj03334a2.cif
_cod_data_source_block NS323
_cod_depositor_comments 'Adding full bibliography for 7062751--7062754.cif.'
_cod_original_formula_sum 'C45.50 H36 Au Cl F3 N2 O3 P S'
_cod_database_code 7062753
_shelx_shelxl_version_number 2019/3
_shelx_space_group_comment
;
The symmetry employed for this shelxl refinement is uniquely defined
by the following loop, which should always be used as a source of
symmetry information in preference to the above space-group names.
They are only intended as comments.
;
_shelx_estimated_absorpt_t_min 0.834
_shelx_estimated_absorpt_t_max 0.963

loop_
_space_group_symop_operation_xyz
'x, y, z'
'-x, -y, -z'

loop_
_atom_site_label
_atom_site_type_symbol
_atom_site_fract_x
_atom_site_fract_y
_atom_site_fract_z
_atom_site_U_iso_or_equiv
_atom_site_adp_type
_atom_site_occupancy
_atom_site_site_symmetry_order
_atom_site_calc_flag
_atom_site_refinement_flags_posn
_atom_site_refinement_flags_adp
_atom_site_refinement_flags_occupancy
_atom_site_disorder_assembly
_atom_site_disorder_group
C1 C 1.1072(7) 0.9106(7) 0.5469(5) 0.047(2) Uani 1 1 d . . . . .
H01A H 1.122691 0.885653 0.491764 0.071 Uiso 1 1 calc R U . . .
H01B H 1.181054 0.915140 0.584182 0.071 Uiso 1 1 calc R U . . .
H01C H 1.091376 0.992589 0.557755 0.071 Uiso 1 1 calc R U . . .
C2 C 0.6309(5) 0.4434(6) 0.5493(4) 0.0246(13) Uani 1 1 d . . . . .
C3 C 0.9948(6) 0.8164(6) 0.5576(4) 0.0339(16) Uani 1 1 d . . . . .
C4 C 0.8920(6) 0.8501(6) 0.5837(4) 0.0317(15) Uani 1 1 d . . . . .
H4 H 0.890480 0.934437 0.593115 0.038 Uiso 1 1 calc R U . . .
C5 C 0.7899(6) 0.7621(6) 0.5964(4) 0.0273(14) Uani 1 1 d . . . . .
H5 H 0.721141 0.787139 0.616339 0.033 Uiso 1 1 calc R U . . .
C6 C 0.7901(5) 0.6384(6) 0.5797(4) 0.0233(13) Uani 1 1 d . . . . .
C7 C 0.8920(6) 0.6036(6) 0.5541(4) 0.0306(15) Uani 1 1 d . . . . .
H7 H 0.892143 0.518687 0.543235 0.037 Uiso 1 1 calc R U . . .
C8 C 0.9949(6) 0.6918(7) 0.5438(4) 0.0366(17) Uani 1 1 d . . . . .
H8 H 1.065821 0.667107 0.527311 0.044 Uiso 1 1 calc R U . . .
C9 C 0.9673(6) 0.4314(7) 0.7111(4) 0.0366(17) Uani 1 1 d . . . . .
C10 C 1.1184(13) 0.8042(17) 0.8404(8) 0.050(5) Uani 0.5 1 d . . P . .
H10A H 1.118325 0.716969 0.836186 0.061 Uiso 0.5 1 calc R U P . .
H10B H 1.053724 0.822600 0.872778 0.061 Uiso 0.5 1 calc R U P . .
C11 C 0.6355(6) 0.3769(6) 0.4668(4) 0.0268(14) Uani 1 1 d . . . . .
C12 C 0.6976(7) 0.4074(7) 0.4068(4) 0.0365(16) Uani 1 1 d . . . . .
H12 H 0.753947 0.487934 0.415280 0.044 Uiso 1 1 calc R U . . .
C13 C 0.6755(7) 0.3173(8) 0.3336(4) 0.0442(19) Uani 1 1 d . . . . .
H13 H 0.716867 0.339327 0.292068 0.053 Uiso 1 1 calc R U . . .
C14 C 0.5983(7) 0.1994(8) 0.3179(4) 0.0457(19) Uani 1 1 d . . . . .
H01M H 0.589164 0.141032 0.267194 0.055 Uiso 1 1 calc R U . . .
C15 C 0.5303(6) 0.1634(6) 0.3785(4) 0.0338(16) Uani 1 1 d . . . . .
C16 C 0.5518(6) 0.2553(6) 0.4503(4) 0.0263(14) Uani 1 1 d . . . . .
C17 C 0.5324(5) 0.3540(6) 0.5793(4) 0.0245(13) Uani 1 1 d . . . . .
C18 C 0.4891(6) 0.2365(6) 0.5153(4) 0.0266(14) Uani 1 1 d . . . . .
C19 C 0.4080(6) 0.1221(6) 0.5079(4) 0.0336(16) Uani 1 1 d . . . . .
H19 H 0.364911 0.107221 0.550401 0.040 Uiso 1 1 calc R U . . .
C20 C 0.3896(6) 0.0255(7) 0.4350(4) 0.0358(16) Uani 1 1 d . . . . .
H01L H 0.335010 -0.054668 0.430048 0.043 Uiso 1 1 calc R U . . .
C21 C 0.4470(6) 0.0445(7) 0.3732(4) 0.0388(17) Uani 1 1 d . . . . .
H21 H 0.432003 -0.021817 0.325509 0.047 Uiso 1 1 calc R U . . .
C22 C 0.4151(6) 0.3144(6) 0.6801(4) 0.0284(14) Uani 1 1 d . . . . .
C23 C 0.4528(6) 0.2690(8) 0.7406(4) 0.0422(19) Uani 1 1 d . . . . .
H01D H 0.539356 0.280509 0.758421 0.051 Uiso 1 1 calc R U . . .
C24 C 0.3594(7) 0.2047(8) 0.7756(5) 0.055(2) Uani 1 1 d . . . . .
H01J H 0.383326 0.172737 0.818093 0.066 Uiso 1 1 calc R U . . .
C25 C 0.1309(9) 0.1312(12) 0.7919(6) 0.093(4) Uani 1 1 d . . . . .
H01P H 0.107571 0.198300 0.828304 0.139 Uiso 1 1 calc R U . . .
H01Q H 0.162990 0.081474 0.822715 0.139 Uiso 1 1 calc R U . . .
H01R H 0.056931 0.077621 0.752646 0.139 Uiso 1 1 calc R U . . .
C26 C 0.2313(7) 0.1866(9) 0.7490(5) 0.053(2) Uani 1 1 d . . . . .
C27 C 0.2002(6) 0.2303(7) 0.6858(5) 0.0410(18) Uani 1 1 d . . . . .
H27 H 0.114009 0.217176 0.665832 0.049 Uiso 1 1 calc R U . . .
C28 C 0.2897(6) 0.2918(6) 0.6510(4) 0.0363(16) Uani 1 1 d . . . . .
H01H H 0.265576 0.319383 0.606483 0.044 Uiso 1 1 calc R U . . .
C29 C 0.5359(5) 0.6521(6) 0.8963(4) 0.0277(14) Uani 1 1 d . . . . .
C30 C 0.5483(6) 0.6789(6) 0.9783(4) 0.0318(15) Uani 1 1 d . . . . .
H30 H 0.626267 0.729394 1.010403 0.038 Uiso 1 1 calc R U . . .
C31 C 0.4488(7) 0.6334(7) 1.0150(5) 0.0403(17) Uani 1 1 d . . . . .
H01E H 0.458346 0.653258 1.071797 0.048 Uiso 1 1 calc R U . . .
C32 C 0.3351(7) 0.5583(7) 0.9677(5) 0.047(2) Uani 1 1 d . . . . .
H01F H 0.265820 0.527728 0.991969 0.056 Uiso 1 1 calc R U . . .
C33 C 0.3234(7) 0.5287(8) 0.8860(5) 0.050(2) Uani 1 1 d . . . . .
H01O H 0.246261 0.475699 0.853948 0.060 Uiso 1 1 calc R U . . .
C34 C 0.4219(6) 0.5746(7) 0.8493(4) 0.0377(17) Uani 1 1 d . . . . .
H34 H 0.412288 0.553569 0.792557 0.045 Uiso 1 1 calc R U . . .
C35 C 0.8037(6) 0.7136(6) 0.9086(4) 0.0279(14) Uani 1 1 d . . . . .
C36 C 0.8704(6) 0.8181(7) 0.9693(4) 0.0338(16) Uani 1 1 d . . . . .
H36 H 0.844294 0.892122 0.978657 0.041 Uiso 1 1 calc R U . . .
C37 C 0.9758(7) 0.8141(7) 1.0165(5) 0.0436(19) Uani 1 1 d . . . . .
H01N H 1.022325 0.885949 1.058210 0.052 Uiso 1 1 calc R U . . .
C38 C 1.0140(7) 0.7063(8) 1.0036(5) 0.0438(19) Uani 1 1 d . . . . .
H01K H 1.084938 0.703849 1.037381 0.053 Uiso 1 1 calc R U . . .
C39 C 0.9489(7) 0.6016(7) 0.9413(4) 0.0387(17) Uani 1 1 d . . . . .
H39 H 0.976583 0.528458 0.930992 0.046 Uiso 1 1 calc R U . . .
C40 C 0.8421(6) 0.6056(6) 0.8940(4) 0.0318(15) Uani 1 1 d . . . . .
H40 H 0.795680 0.534215 0.851915 0.038 Uiso 1 1 calc R U . . .
C41 C 0.6697(6) 0.8711(6) 0.8536(4) 0.0284(14) Uani 1 1 d . . . . .
C42 C 0.7496(6) 0.9333(6) 0.8107(4) 0.0317(15) Uani 1 1 d . . . . .
H42 H 0.798940 0.890932 0.779278 0.038 Uiso 1 1 calc R U . . .
C43 C 0.7577(6) 1.0559(7) 0.8134(4) 0.0343(16) Uani 1 1 d . . . . .
H43 H 0.814122 1.097644 0.784949 0.041 Uiso 1 1 calc R U . . .
C44 C 0.6838(7) 1.1190(7) 0.8576(4) 0.0412(18) Uani 1 1 d . . . . .
H01I H 0.687940 1.202643 0.858565 0.049 Uiso 1 1 calc R U . . .
C45 C 0.6039(8) 1.0571(7) 0.9003(5) 0.0460(19) Uani 1 1 d . . . . .
H01G H 0.553579 1.099065 0.931089 0.055 Uiso 1 1 calc R U . . .
C46 C 0.5971(7) 0.9342(7) 0.8982(4) 0.0376(17) Uani 1 1 d . . . . .
H46 H 0.542107 0.893065 0.927705 0.045 Uiso 1 1 calc R U . . .
N1 N 0.6869(5) 0.5516(5) 0.5975(3) 0.0241(11) Uani 1 1 d . . . . .
N2 N 0.5087(5) 0.3908(5) 0.6493(3) 0.0263(12) Uani 1 1 d . . . . .
O1 O 0.7630(4) 0.3162(5) 0.7451(3) 0.0468(14) Uani 1 1 d . . . . .
O2 O 0.7777(5) 0.3023(5) 0.6051(3) 0.0471(13) Uani 1 1 d . . . . .
O3 O 0.8879(4) 0.1922(4) 0.6761(3) 0.0384(12) Uani 1 1 d . . . . .
F1 F 1.0450(4) 0.4313(4) 0.6573(3) 0.0569(13) Uani 1 1 d . . . . .
F2 F 1.0368(4) 0.4395(4) 0.7803(3) 0.0603(13) Uani 1 1 d . . . . .
F3 F 0.9326(4) 0.5361(4) 0.7217(3) 0.0518(12) Uani 1 1 d . . . . .
P1 P 0.66227(15) 0.71004(16) 0.84498(10) 0.0260(4) Uani 1 1 d . . . . .
S1 S 0.83373(14) 0.29433(16) 0.68113(11) 0.0311(4) Uani 1 1 d . . . . .
Au1 Au 0.64547(2) 0.60046(3) 0.71931(2) 0.03127(10) Uani 1 1 d . . . . .
Cl2 Cl 1.0767(4) 0.8150(3) 0.7488(2) 0.0489(10) Uani 0.5 1 d . . P . .
Cl3 Cl 1.2636(4) 0.9015(5) 0.8911(3) 0.0691(14) Uani 0.5 1 d . . P . .

loop_
_atom_site_aniso_label
_atom_site_aniso_U_11
_atom_site_aniso_U_22
_atom_site_aniso_U_33
_atom_site_aniso_U_23
_atom_site_aniso_U_13
_atom_site_aniso_U_12
C1 0.046(4) 0.040(5) 0.053(5) 0.016(4) 0.019(4) 0.000(4)
C2 0.021(3) 0.026(3) 0.026(3) 0.006(3) 0.002(2) 0.007(3)
C3 0.037(4) 0.026(4) 0.030(4) 0.002(3) 0.010(3) -0.002(3)
C4 0.034(4) 0.026(4) 0.033(4) 0.010(3) -0.001(3) 0.007(3)
C5 0.030(3) 0.033(4) 0.022(3) 0.006(3) 0.004(3) 0.014(3)
C6 0.022(3) 0.021(3) 0.025(3) 0.005(3) -0.001(2) 0.004(2)
C7 0.034(4) 0.019(3) 0.037(4) 0.003(3) 0.012(3) 0.006(3)
C8 0.034(4) 0.038(4) 0.035(4) 0.005(3) 0.013(3) 0.009(3)
C9 0.027(3) 0.040(4) 0.042(4) 0.015(4) 0.004(3) 0.006(3)
C10 0.031(8) 0.083(13) 0.027(7) 0.024(8) 0.009(6) -0.012(8)
C11 0.023(3) 0.028(3) 0.027(3) 0.003(3) -0.005(2) 0.009(3)
C12 0.046(4) 0.035(4) 0.027(4) 0.008(3) 0.003(3) 0.011(3)
C13 0.054(5) 0.050(5) 0.027(4) 0.005(4) 0.008(3) 0.018(4)
C14 0.052(5) 0.054(5) 0.025(4) -0.001(4) -0.006(3) 0.020(4)
C15 0.040(4) 0.031(4) 0.026(4) -0.003(3) -0.006(3) 0.018(3)
C16 0.025(3) 0.025(3) 0.029(3) 0.006(3) -0.004(3) 0.012(3)
C17 0.026(3) 0.018(3) 0.030(3) 0.004(3) 0.002(3) 0.010(3)
C18 0.026(3) 0.025(3) 0.028(3) 0.003(3) 0.000(3) 0.012(3)
C19 0.026(3) 0.025(4) 0.046(4) 0.006(3) -0.005(3) 0.008(3)
C20 0.032(4) 0.028(4) 0.042(4) 0.000(3) -0.007(3) 0.012(3)
C21 0.034(4) 0.033(4) 0.038(4) -0.008(3) -0.010(3) 0.011(3)
C22 0.027(3) 0.019(3) 0.029(3) -0.005(3) -0.002(3) 0.005(3)
C23 0.028(4) 0.062(5) 0.035(4) 0.017(4) 0.003(3) 0.006(3)
C24 0.042(4) 0.076(6) 0.040(4) 0.029(5) -0.001(4) -0.004(4)
C25 0.059(6) 0.134(11) 0.081(8) 0.052(8) 0.028(6) -0.009(6)
C26 0.028(4) 0.075(6) 0.050(5) 0.017(5) 0.019(4) 0.001(4)
C27 0.025(3) 0.039(4) 0.056(5) 0.009(4) 0.004(3) 0.007(3)
C28 0.035(4) 0.029(4) 0.045(4) 0.011(3) 0.002(3) 0.011(3)
C29 0.022(3) 0.026(3) 0.035(4) 0.007(3) 0.006(3) 0.007(3)
C30 0.033(4) 0.020(3) 0.040(4) 0.007(3) 0.005(3) 0.005(3)
C31 0.050(4) 0.041(4) 0.037(4) 0.015(4) 0.016(3) 0.019(4)
C32 0.041(4) 0.047(5) 0.062(5) 0.022(4) 0.023(4) 0.020(4)
C33 0.031(4) 0.046(5) 0.065(6) 0.008(4) 0.005(4) 0.006(4)
C34 0.033(4) 0.041(4) 0.036(4) 0.012(3) 0.005(3) 0.007(3)
C35 0.025(3) 0.028(4) 0.029(3) 0.007(3) 0.006(3) 0.005(3)
C36 0.028(3) 0.032(4) 0.034(4) -0.001(3) 0.004(3) 0.007(3)
C37 0.039(4) 0.040(4) 0.041(4) 0.004(4) -0.007(3) 0.003(3)
C38 0.031(4) 0.057(5) 0.042(4) 0.018(4) -0.001(3) 0.009(4)
C39 0.042(4) 0.045(5) 0.034(4) 0.012(4) 0.008(3) 0.020(4)
C40 0.026(3) 0.033(4) 0.035(4) 0.008(3) 0.006(3) 0.005(3)
C41 0.030(3) 0.028(4) 0.022(3) 0.001(3) -0.002(3) 0.006(3)
C42 0.026(3) 0.031(4) 0.033(4) 0.004(3) -0.003(3) 0.007(3)
C43 0.024(3) 0.036(4) 0.039(4) 0.013(3) 0.000(3) 0.001(3)
C44 0.052(4) 0.026(4) 0.040(4) 0.009(3) -0.006(3) 0.005(3)
C45 0.066(5) 0.042(5) 0.037(4) 0.007(4) 0.010(4) 0.030(4)
C46 0.047(4) 0.031(4) 0.039(4) 0.012(3) 0.012(3) 0.014(3)
N1 0.027(3) 0.024(3) 0.021(3) 0.003(2) 0.003(2) 0.011(2)
N2 0.025(3) 0.023(3) 0.028(3) 0.005(2) 0.002(2) 0.003(2)
O1 0.035(3) 0.048(3) 0.065(4) 0.022(3) 0.026(3) 0.013(2)
O2 0.043(3) 0.040(3) 0.051(3) 0.004(3) -0.012(2) 0.016(2)
O3 0.036(3) 0.026(3) 0.056(3) 0.015(2) 0.006(2) 0.012(2)
F1 0.046(3) 0.048(3) 0.080(3) 0.019(3) 0.033(2) 0.009(2)
F2 0.045(3) 0.059(3) 0.056(3) -0.002(2) -0.020(2) 0.006(2)
F3 0.054(3) 0.027(2) 0.069(3) 0.008(2) 0.010(2) 0.008(2)
P1 0.0268(8) 0.0240(9) 0.0240(8) 0.0026(7) 0.0022(6) 0.0065(7)
S1 0.0218(8) 0.0302(9) 0.0409(10) 0.0104(8) 0.0043(7) 0.0064(7)
Au1 0.03466(15) 0.03351(16) 0.02422(14) 0.00144(11) 0.00144(10) 0.01500(11)
Cl2 0.072(3) 0.0246(18) 0.037(2) 0.0014(15) -0.0162(18) 0.0057(17)
Cl3 0.042(2) 0.069(3) 0.075(3) 0.014(2) -0.038(2) 0.000(2)

loop_
_atom_type_symbol
_atom_type_description
_atom_type_scat_dispersion_real
_atom_type_scat_dispersion_imag
_atom_type_scat_source
C C 0.0033 0.0016 'International Tables Vol C Tables 4.2.6.8 and 6.1.1.4'
H H 0.0000 0.0000 'International Tables Vol C Tables 4.2.6.8 and 6.1.1.4'
N N 0.0061 0.0033 'International Tables Vol C Tables 4.2.6.8 and 6.1.1.4'
O O 0.0106 0.0060 'International Tables Vol C Tables 4.2.6.8 and 6.1.1.4'
F F 0.0171 0.0103 'International Tables Vol C Tables 4.2.6.8 and 6.1.1.4'
P P 0.1023 0.0942 'International Tables Vol C Tables 4.2.6.8 and 6.1.1.4'
S S 0.1246 0.1234 'International Tables Vol C Tables 4.2.6.8 and 6.1.1.4'
Au Au -2.0133 8.8022 'International Tables Vol C Tables 4.2.6.8 and 6.1.1.4'
Cl Cl 0.1484 0.1585 'International Tables Vol C Tables 4.2.6.8 and 6.1.1.4'

loop_
_geom_angle_atom_site_label_1
_geom_angle_atom_site_label_2
_geom_angle_atom_site_label_3
_geom_angle
_geom_angle_site_symmetry_1
_geom_angle_site_symmetry_3
_geom_angle_publ_flag
C3 C1 H01A 109.5 . . ?
C3 C1 H01B 109.5 . . ?
H01A C1 H01B 109.5 . . ?
C3 C1 H01C 109.5 . . ?
H01A C1 H01C 109.5 . . ?
H01B C1 H01C 109.5 . . ?
N1 C2 C11 135.7(6) . . ?
N1 C2 C17 117.8(5) . . ?
C11 C2 C17 106.5(5) . . ?
C4 C3 C8 118.5(6) . . ?
C4 C3 C1 121.7(7) . . ?
C8 C3 C1 119.8(7) . . ?
C3 C4 C5 121.2(6) . . ?
C3 C4 H4 119.4 . . ?
C5 C4 H4 119.4 . . ?
C6 C5 C4 119.4(6) . . ?
C6 C5 H5 120.3 . . ?
C4 C5 H5 120.3 . . ?
C7 C6 C5 120.1(6) . . ?
C7 C6 N1 121.7(6) . . ?
C5 C6 N1 117.9(6) . . ?
C6 C7 C8 120.4(6) . . ?
C6 C7 H7 119.8 . . ?
C8 C7 H7 119.8 . . ?
C7 C8 C3 120.5(7) . . ?
C7 C8 H8 119.8 . . ?
C3 C8 H8 119.8 . . ?
F3 C9 F1 107.6(6) . . ?
F3 C9 F2 106.9(6) . . ?
F1 C9 F2 106.0(6) . . ?
F3 C9 S1 112.0(5) . . ?
F1 C9 S1 112.2(5) . . ?
F2 C9 S1 111.8(5) . . ?
Cl2 C10 Cl3 115.6(8) . . ?
Cl2 C10 H10A 108.4 . . ?
Cl3 C10 H10A 108.4 . . ?
Cl2 C10 H10B 108.4 . . ?
Cl3 C10 H10B 108.4 . . ?
H10A C10 H10B 107.4 . . ?
C12 C11 C16 118.2(6) . . ?
C12 C11 C2 135.0(6) . . ?
C16 C11 C2 106.7(5) . . ?
C11 C12 C13 118.2(7) . . ?
C11 C12 H12 120.9 . . ?
C13 C12 H12 120.9 . . ?
C14 C13 C12 124.1(7) . . ?
C14 C13 H13 118.0 . . ?
C12 C13 H13 118.0 . . ?
C13 C14 C15 119.7(7) . . ?
C13 C14 H01M 120.1 . . ?
C15 C14 H01M 120.1 . . ?
C16 C15 C21 117.2(6) . . ?
C16 C15 C14 115.2(6) . . ?
C21 C15 C14 127.6(7) . . ?
C15 C16 C11 124.5(6) . . ?
C15 C16 C18 122.4(6) . . ?
C11 C16 C18 113.2(6) . . ?
N2 C17 C18 134.4(6) . . ?
N2 C17 C2 119.0(5) . . ?
C18 C17 C2 106.6(5) . . ?
C19 C18 C16 119.0(6) . . ?
C19 C18 C17 134.1(6) . . ?
C16 C18 C17 106.8(5) . . ?
C18 C19 C20 118.7(7) . . ?
C18 C19 H19 120.7 . . ?
C20 C19 H19 120.7 . . ?
C21 C20 C19 122.0(7) . . ?
C21 C20 H01L 119.0 . . ?
C19 C20 H01L 119.0 . . ?
C20 C21 C15 120.6(7) . . ?
C20 C21 H21 119.7 . . ?
C15 C21 H21 119.7 . . ?
C23 C22 C28 121.2(6) . . ?
C23 C22 N2 118.6(6) . . ?
C28 C22 N2 120.2(6) . . ?
C22 C23 C24 117.8(7) . . ?
C22 C23 H01D 121.1 . . ?
C24 C23 H01D 121.1 . . ?
C26 C24 C23 121.3(7) . . ?
C26 C24 H01J 119.4 . . ?
C23 C24 H01J 119.4 . . ?
C26 C25 H01P 109.5 . . ?
C26 C25 H01Q 109.5 . . ?
H01P C25 H01Q 109.5 . . ?
C26 C25 H01R 109.5 . . ?
H01P C25 H01R 109.5 . . ?
H01Q C25 H01R 109.5 . . ?
C27 C26 C24 117.7(6) . . ?
C27 C26 C25 120.3(8) . . ?
C24 C26 C25 121.8(8) . . ?
C28 C27 C26 121.5(7) . . ?
C28 C27 H27 119.2 . . ?
C26 C27 H27 119.2 . . ?
C27 C28 C22 120.3(7) . . ?
C27 C28 H01H 119.9 . . ?
C22 C28 H01H 119.9 . . ?
C30 C29 C34 119.0(6) . . ?
C30 C29 P1 123.1(5) . . ?
C34 C29 P1 117.8(5) . . ?
C29 C30 C31 121.2(6) . . ?
C29 C30 H30 119.4 . . ?
C31 C30 H30 119.4 . . ?
C30 C31 C32 119.2(7) . . ?
C30 C31 H01E 120.4 . . ?
C32 C31 H01E 120.4 . . ?
C33 C32 C31 119.8(7) . . ?
C33 C32 H01F 120.1 . . ?
C31 C32 H01F 120.1 . . ?
C32 C33 C34 121.1(7) . . ?
C32 C33 H01O 119.5 . . ?
C34 C33 H01O 119.5 . . ?
C33 C34 C29 119.6(7) . . ?
C33 C34 H34 120.2 . . ?
C29 C34 H34 120.2 . . ?
C36 C35 C40 120.6(6) . . ?
C36 C35 P1 122.2(5) . . ?
C40 C35 P1 117.2(5) . . ?
C35 C36 C37 119.4(7) . . ?
C35 C36 H36 120.3 . . ?
C37 C36 H36 120.3 . . ?
C36 C37 C38 120.6(7) . . ?
C36 C37 H01N 119.7 . . ?
C38 C37 H01N 119.7 . . ?
C37 C38 C39 120.3(7) . . ?
C37 C38 H01K 119.9 . . ?
C39 C38 H01K 119.9 . . ?
C38 C39 C40 119.0(7) . . ?
C38 C39 H39 120.5 . . ?
C40 C39 H39 120.5 . . ?
C35 C40 C39 120.1(6) . . ?
C35 C40 H40 120.0 . . ?
C39 C40 H40 120.0 . . ?
C46 C41 C42 118.6(6) . . ?
C46 C41 P1 123.5(5) . . ?
C42 C41 P1 117.9(5) . . ?
C43 C42 C41 120.8(7) . . ?
C43 C42 H42 119.6 . . ?
C41 C42 H42 119.6 . . ?
C42 C43 C44 120.5(6) . . ?
C42 C43 H43 119.7 . . ?
C44 C43 H43 119.7 . . ?
C45 C44 C43 118.8(7) . . ?
C45 C44 H01I 120.6 . . ?
C43 C44 H01I 120.6 . . ?
C44 C45 C46 120.5(7) . . ?
C44 C45 H01G 119.7 . . ?
C46 C45 H01G 119.7 . . ?
C41 C46 C45 120.7(7) . . ?
C41 C46 H46 119.6 . . ?
C45 C46 H46 119.6 . . ?
C2 N1 C6 123.0(5) . . ?
C2 N1 Au1 119.9(4) . . ?
C6 N1 Au1 116.5(4) . . ?
C17 N2 C22 121.9(5) . . ?
C17 N2 Au1 110.9(4) . . ?
C22 N2 Au1 127.2(4) . . ?
C41 P1 C29 106.5(3) . . ?
C41 P1 C35 105.7(3) . . ?
C29 P1 C35 103.7(3) . . ?
C41 P1 Au1 112.2(2) . . ?
C29 P1 Au1 115.0(2) . . ?
C35 P1 Au1 112.9(2) . . ?
O1 S1 O3 115.2(3) . . ?
O1 S1 O2 115.4(3) . . ?
O3 S1 O2 114.8(3) . . ?
O1 S1 C9 102.5(3) . . ?
O3 S1 C9 104.3(3) . . ?
O2 S1 C9 101.9(3) . . ?
N1 Au1 P1 158.75(14) . . ?
N1 Au1 N2 72.36(18) . . ?
P1 Au1 N2 128.81(13) . . ?

loop_
_geom_bond_atom_site_label_1
_geom_bond_atom_site_label_2
_geom_bond_distance
_geom_bond_site_symmetry_2
_geom_bond_publ_flag
C1 C3 1.502(9) . ?
C1 H01A 0.9800 . ?
C1 H01B 0.9800 . ?
C1 H01C 0.9800 . ?
C2 N1 1.284(8) . ?
C2 C11 1.468(9) . ?
C2 C17 1.535(8) . ?
C3 C4 1.380(9) . ?
C3 C8 1.397(10) . ?
C4 C5 1.400(9) . ?
C4 H4 0.9500 . ?
C5 C6 1.384(9) . ?
C5 H5 0.9500 . ?
C6 C7 1.373(9) . ?
C6 N1 1.439(7) . ?
C7 C8 1.390(9) . ?
C7 H7 0.9500 . ?
C8 H8 0.9500 . ?
C9 F3 1.332(8) . ?
C9 F1 1.338(8) . ?
C9 F2 1.339(8) . ?
C9 S1 1.805(7) . ?
C10 Cl2 1.665(14) . ?
C10 Cl3 1.729(14) . ?
C10 H10A 0.9900 . ?
C10 H10B 0.9900 . ?
C11 C12 1.379(9) . ?
C11 C16 1.421(9) . ?
C12 C13 1.390(10) . ?
C12 H12 0.9500 . ?
C13 C14 1.361(11) . ?
C13 H13 0.9500 . ?
C14 C15 1.444(10) . ?
C14 H01M 0.9500 . ?
C15 C16 1.383(9) . ?
C15 C21 1.428(10) . ?
C16 C18 1.423(9) . ?
C17 N2 1.269(8) . ?
C17 C18 1.464(9) . ?
C18 C19 1.369(9) . ?
C19 C20 1.429(10) . ?
C19 H19 0.9500 . ?
C20 C21 1.342(10) . ?
C20 H01L 0.9500 . ?
C21 H21 0.9500 . ?
C22 C23 1.364(9) . ?
C22 C28 1.375(9) . ?
C22 N2 1.427(8) . ?
C23 C24 1.404(10) . ?
C23 H01D 0.9500 . ?
C24 C26 1.404(10) . ?
C24 H01J 0.9500 . ?
C25 C26 1.505(10) . ?
C25 H01P 0.9800 . ?
C25 H01Q 0.9800 . ?
C25 H01R 0.9800 . ?
C26 C27 1.370(11) . ?
C27 C28 1.359(10) . ?
C27 H27 0.9500 . ?
C28 H01H 0.9500 . ?
C29 C30 1.374(9) . ?
C29 C34 1.399(9) . ?
C29 P1 1.819(6) . ?
C30 C31 1.389(9) . ?
C30 H30 0.9500 . ?
C31 C32 1.393(11) . ?
C31 H01E 0.9500 . ?
C32 C33 1.368(11) . ?
C32 H01F 0.9500 . ?
C33 C34 1.382(10) . ?
C33 H01O 0.9500 . ?
C34 H34 0.9500 . ?
C35 C36 1.379(9) . ?
C35 C40 1.388(9) . ?
C35 P1 1.822(6) . ?
C36 C37 1.384(9) . ?
C36 H36 0.9500 . ?
C37 C38 1.384(11) . ?
C37 H01N 0.9500 . ?
C38 C39 1.390(10) . ?
C38 H01K 0.9500 . ?
C39 C40 1.397(9) . ?
C39 H39 0.9500 . ?
C40 H40 0.9500 . ?
C41 C46 1.388(9) . ?
C41 C42 1.395(9) . ?
C41 P1 1.804(7) . ?
C42 C43 1.382(9) . ?
C42 H42 0.9500 . ?
C43 C44 1.395(10) . ?
C43 H43 0.9500 . ?
C44 C45 1.390(10) . ?
C44 H01I 0.9500 . ?
C45 C46 1.390(10) . ?
C45 H01G 0.9500 . ?
C46 H46 0.9500 . ?
N1 Au1 2.189(5) . ?
N2 Au1 2.452(5) . ?
O1 S1 1.437(5) . ?
O2 S1 1.445(5) . ?
O3 S1 1.438(5) . ?
P1 Au1 2.2111(17) . ?
